data_7251111
loop_
_publ_author_name
'Radiush, Ekaterina A.'
'Sinelnikov, Gleb O.'
'Sukhikh, Taisiya Sergeevna'
'Shurikov, Matvey K.'
'Shamshurin, Maxim'
'Semenov, Nikolay A.'
'Postnikov, Pavel S.'
'Sokolov, Maksim Nailyevich'
'Abramov, Pavel A.'

_publ_section_title
;
 Substituent effects on the structure of [Ag(py-R)n](NO3) ionic pairs:
 structural and computational studies
;
_journal_name_full CrystEngComm
_journal_paper_doi 10.1039/D5CE00829H
_journal_year 2025
_chemical_formula_sum 'C21 H27 Ag N4 O3'
_chemical_formula_weight 491.33
_space_group_crystal_system monoclinic
_space_group_IT_number 14
_space_group_name_Hall '-P 2yn'
_space_group_name_H-M_alt 'P 1 21/n 1'
_atom_sites_solution_hydrogens geom
_audit_creation_method SHELXL-2019/3
_audit_update_record
;
2025-08-25 deposited with the CCDC.	2025-10-21 downloaded from the CCDC.
;
_cell_angle_alpha 90
_cell_angle_beta 110.092(9)
_cell_angle_gamma 90
_cell_formula_units_Z 4
_cell_length_a 8.450(3)
_cell_length_b 29.055(10)
_cell_length_c 9.635(3)
_cell_measurement_reflns_used 3241
_cell_measurement_temperature 150(2)
_cell_measurement_theta_max 21.9007
_cell_measurement_theta_min 2.3574
_cell_volume 2221.6(13)
_computing_cell_refinement 'SAINT (Bruker-AXS, 2016)'
_computing_data_collection 'APEX3 (Bruker-AXS, 2016)'
_computing_data_reduction 'SAINT (Bruker-AXS, 2016)'
_computing_structure_refinement 'SHELXL-2019/2 (Sheldrick, 2019)'
_computing_structure_solution 'SHELXT 2018/2 (Sheldrick, 2018)'
_diffrn_ambient_temperature 150(2)
_diffrn_detector PIXEL
_diffrn_detector_area_resol_mean 7.41
_diffrn_detector_type 'Bruker PHOTON III area detector'
_diffrn_measured_fraction_theta_full 0.991
_diffrn_measured_fraction_theta_max 0.991
_diffrn_measurement_device 'three-circle diffractometer'
_diffrn_measurement_device_type 'Bruker D8 Venture diffractometer'
_diffrn_measurement_method '\w and \f scans'
_diffrn_radiation_monochromator 'Incoatec HELIOS multilayer mirrors'
_diffrn_radiation_type MoK\a
_diffrn_radiation_wavelength 0.71073
_diffrn_reflns_av_R_equivalents 0.1333
_diffrn_reflns_av_unetI/netI 0.1110
_diffrn_reflns_Laue_measured_fraction_full 0.991
_diffrn_reflns_Laue_measured_fraction_max 0.991
_diffrn_reflns_limit_h_max 10
_diffrn_reflns_limit_h_min -10
_diffrn_reflns_limit_k_max 35
_diffrn_reflns_limit_k_min -34
_diffrn_reflns_limit_l_max 11
_diffrn_reflns_limit_l_min -11
_diffrn_reflns_number 24183
_diffrn_reflns_point_group_measured_fraction_full 0.991
_diffrn_reflns_point_group_measured_fraction_max 0.991
_diffrn_reflns_theta_full 25.460
_diffrn_reflns_theta_max 25.460
_diffrn_reflns_theta_min 1.402
_diffrn_source 'Incoatec IuS3.0 microfocus X-ray tube'
_exptl_absorpt_coefficient_mu 0.935
_exptl_absorpt_correction_T_max 0.7452
_exptl_absorpt_correction_T_min 0.4656
_exptl_absorpt_correction_type multi-scan
_exptl_absorpt_process_details
;
 SADABS 2016/2: Krause, L., Herbst-Irmer, R., Sheldrick G.M. & Stalke D.,
 J. Appl. Cryst. 48 (2015) 3-10
;
_exptl_crystal_colour colorless
_exptl_crystal_density_diffrn 1.469
_exptl_crystal_description block
_exptl_crystal_F_000 1008
_exptl_crystal_size_max 0.100
_exptl_crystal_size_mid 0.038
_exptl_crystal_size_min 0.020
_refine_diff_density_max 1.052
_refine_diff_density_min -1.942
_refine_diff_density_rms 0.160
_refine_ls_extinction_method none
_refine_ls_goodness_of_fit_ref 1.143
_refine_ls_hydrogen_treatment constr
_refine_ls_matrix_type full
_refine_ls_number_parameters 262
_refine_ls_number_reflns 4084
_refine_ls_number_restraints 0
_refine_ls_restrained_S_all 1.143
_refine_ls_R_factor_all 0.1269
_refine_ls_R_factor_gt 0.1025
_refine_ls_shift/su_max 0.001
_refine_ls_shift/su_mean 0.000
_refine_ls_structure_factor_coef Fsqd
_refine_ls_weighting_details 'w=1/[\s^2^(Fo^2^)+(0.0001P)^2^+34.9095P] where P=(Fo^2^+2Fc^2^)/3'
_refine_ls_weighting_scheme calc
_refine_ls_wR_factor_gt 0.2303
_refine_ls_wR_factor_ref 0.2393
_reflns_Friedel_coverage 0.000
_reflns_number_gt 3026
_reflns_number_total 4084
_reflns_threshold_expression 'I > 2\s(I)'
_cod_data_source_file d5ce00829h2.cif
_cod_data_source_block 35_Mepy_SOL
_cod_original_sg_symbol_H-M 'P 21/n'
_cod_database_code 7251111
_shelx_shelxl_version_number 2019/3
_shelx_space_group_comment
;
The symmetry employed for this shelxl refinement is uniquely defined
by the following loop, which should always be used as a source of
symmetry information in preference to the above space-group names.
They are only intended as comments.
;
_shelx_estimated_absorpt_t_min 0.912
_shelx_estimated_absorpt_t_max 0.982

loop_
_space_group_symop_operation_xyz
'x, y, z'
'-x+1/2, y+1/2, -z+1/2'
'-x, -y, -z'
'x-1/2, -y-1/2, z-1/2'

loop_
_atom_site_label
_atom_site_type_symbol
_atom_site_fract_x
_atom_site_fract_y
_atom_site_fract_z
_atom_site_U_iso_or_equiv
_atom_site_adp_type
_atom_site_occupancy
_atom_site_site_symmetry_order
_atom_site_calc_flag
_atom_site_refinement_flags_posn
_atom_site_refinement_flags_adp
_atom_site_refinement_flags_occupancy
_atom_site_disorder_assembly
_atom_site_disorder_group
Ag1 Ag 0.35978(11) 0.60906(3) 0.61788(10) 0.0377(3) Uani 1 1 d . . . . .
C1 C 0.1277(14) 0.6983(4) 0.4868(13) 0.040(3) Uani 1 1 d . . . . .
H1A H 0.054587 0.680597 0.521579 0.048 Uiso 1 1 calc R U . . .
O1 O 0.7039(15) 0.6297(4) 0.7220(11) 0.073(3) Uani 1 1 d . . . . .
N1 N 0.2840(11) 0.6820(3) 0.5119(10) 0.036(2) Uani 1 1 d . . . . .
N2 N 0.3789(11) 0.6143(3) 0.8598(10) 0.035(2) Uani 1 1 d . . . . .
C2 C -0.1085(14) 0.7565(5) 0.3964(16) 0.052(3) Uani 1 1 d . . . . .
H2A H -0.128527 0.785698 0.342130 0.077 Uiso 1 1 calc R U . . .
H2B H -0.192573 0.733841 0.341569 0.077 Uiso 1 1 calc R U . . .
H2C H -0.117375 0.761326 0.494152 0.077 Uiso 1 1 calc R U . . .
O2 O 0.6170(11) 0.5965(4) 0.5145(11) 0.072(3) Uani 1 1 d . . . . .
N3 N 0.2229(10) 0.5574(3) 0.4416(9) 0.031(2) Uani 1 1 d . . . . .
C3 C 0.0651(13) 0.7391(4) 0.4140(14) 0.040(3) Uani 1 1 d . . . . .
O3 O 0.8788(9) 0.6183(3) 0.6080(10) 0.052(2) Uani 1 1 d . . . . .
N4 N 0.7347(12) 0.6145(3) 0.6125(9) 0.036(2) Uani 1 1 d . . . . .
C4 C 0.4536(17) 0.7721(5) 0.3179(18) 0.059(4) Uani 1 1 d . . . . .
H4A H 0.400150 0.800187 0.266831 0.089 Uiso 1 1 calc R U . . .
H4B H 0.557174 0.780069 0.398876 0.089 Uiso 1 1 calc R U . . .
H4C H 0.480824 0.751776 0.247995 0.089 Uiso 1 1 calc R U . . .
C9 C -0.2279(13) 0.5142(4) 0.2664(13) 0.041(3) Uani 1 1 d . . . . .
H9A H -0.263499 0.533579 0.333550 0.062 Uiso 1 1 calc R U . . .
H9B H -0.291768 0.522593 0.163953 0.062 Uiso 1 1 calc R U . . .
H9C H -0.248950 0.481787 0.282690 0.062 Uiso 1 1 calc R U . . .
C8 C 0.0566(12) 0.5501(4) 0.4096(12) 0.035(3) Uani 1 1 d . . . . .
H8A H 0.002280 0.565431 0.467902 0.042 Uiso 1 1 calc R U . . .
C7 C 0.3825(13) 0.7067(4) 0.4567(13) 0.038(3) Uani 1 1 d . . . . .
H7A H 0.492765 0.695528 0.471488 0.045 Uiso 1 1 calc R U . . .
C6 C 0.3339(14) 0.7476(4) 0.3795(14) 0.039(3) Uani 1 1 d . . . . .
C5 C 0.1714(14) 0.7633(4) 0.3584(13) 0.041(3) Uani 1 1 d . . . . .
H5A H 0.133022 0.791012 0.305081 0.049 Uiso 1 1 calc R U . . .
C10 C -0.0413(12) 0.5212(4) 0.2961(12) 0.033(2) Uani 1 1 d . . . . .
C11 C 0.0433(13) 0.4978(4) 0.2165(12) 0.036(3) Uani 1 1 d . . . . .
H11A H -0.016665 0.476825 0.141234 0.043 Uiso 1 1 calc R U . . .
C12 C 0.2979(12) 0.5346(4) 0.3627(11) 0.034(3) Uani 1 1 d . . . . .
H12A H 0.415931 0.538551 0.387006 0.041 Uiso 1 1 calc R U . . .
C13 C 0.2151(12) 0.5049(4) 0.2457(12) 0.034(3) Uani 1 1 d . . . . .
C14 C 0.3079(15) 0.4815(5) 0.1576(14) 0.049(3) Uani 1 1 d . . . . .
H14A H 0.426527 0.490904 0.195037 0.073 Uiso 1 1 calc R U . . .
H14B H 0.300224 0.448087 0.166721 0.073 Uiso 1 1 calc R U . . .
H14C H 0.257595 0.490384 0.053450 0.073 Uiso 1 1 calc R U . . .
C15 C 0.7187(13) 0.6409(5) 1.2194(12) 0.043(3) Uani 1 1 d . . . . .
H15A H 0.707142 0.646166 1.315954 0.065 Uiso 1 1 calc R U . . .
H15B H 0.794101 0.614730 1.226089 0.065 Uiso 1 1 calc R U . . .
H15C H 0.765859 0.668477 1.189696 0.065 Uiso 1 1 calc R U . . .
C16 C 0.5300(14) 0.6222(4) 0.9645(11) 0.033(2) Uani 1 1 d . . . . .
H16A H 0.627610 0.621764 0.936888 0.040 Uiso 1 1 calc R U . . .
C17 C 0.5486(14) 0.6307(4) 1.1068(11) 0.035(2) Uani 1 1 d . . . . .
C18 C 0.4057(14) 0.6310(4) 1.1468(14) 0.044(3) Uani 1 1 d . . . . .
H18A H 0.417376 0.636109 1.247248 0.053 Uiso 1 1 calc R U . . .
C19 C 0.0883(14) 0.6248(5) 1.0805(13) 0.049(3) Uani 1 1 d . . . . .
H19A H -0.008491 0.618949 0.990646 0.073 Uiso 1 1 calc R U . . .
H19B H 0.093653 0.601029 1.154041 0.073 Uiso 1 1 calc R U . . .
H19C H 0.075780 0.655086 1.120410 0.073 Uiso 1 1 calc R U . . .
C20 C 0.2471(14) 0.6239(4) 1.0442(12) 0.037(3) Uani 1 1 d . . . . .
C21 C 0.2404(13) 0.6159(4) 0.8975(12) 0.037(3) Uani 1 1 d . . . . .
H21A H 0.133634 0.611523 0.822814 0.045 Uiso 1 1 calc R U . . .

loop_
_atom_site_aniso_label
_atom_site_aniso_U_11
_atom_site_aniso_U_22
_atom_site_aniso_U_33
_atom_site_aniso_U_23
_atom_site_aniso_U_13
_atom_site_aniso_U_12
Ag1 0.0296(5) 0.0474(5) 0.0318(5) -0.0032(4) 0.0051(3) 0.0007(4)
C1 0.027(6) 0.048(7) 0.046(7) 0.003(6) 0.015(5) -0.001(5)
O1 0.100(8) 0.083(7) 0.061(7) -0.022(6) 0.060(6) -0.022(6)
N1 0.027(5) 0.051(6) 0.027(5) 0.001(4) 0.005(4) -0.003(4)
N2 0.030(5) 0.043(5) 0.032(5) -0.006(4) 0.010(4) 0.000(4)
C2 0.032(6) 0.059(8) 0.073(10) 0.005(7) 0.029(6) 0.004(6)
O2 0.038(5) 0.112(9) 0.055(6) -0.011(6) -0.001(5) -0.029(5)
N3 0.025(5) 0.050(5) 0.015(4) -0.003(4) 0.004(4) -0.001(4)
C3 0.026(6) 0.050(7) 0.045(7) 0.001(6) 0.014(5) -0.001(5)
O3 0.021(4) 0.079(6) 0.057(6) -0.009(5) 0.016(4) -0.002(4)
N4 0.037(5) 0.051(6) 0.020(4) -0.003(4) 0.008(4) -0.004(4)
C4 0.051(8) 0.058(8) 0.086(11) 0.022(8) 0.046(8) 0.007(6)
C9 0.026(6) 0.065(8) 0.036(6) 0.000(6) 0.013(5) -0.007(5)
C8 0.019(5) 0.052(7) 0.025(5) 0.002(5) -0.002(4) -0.001(5)
C7 0.024(5) 0.048(7) 0.041(7) 0.000(5) 0.011(5) 0.003(5)
C6 0.032(6) 0.047(7) 0.048(7) 0.002(5) 0.024(5) -0.003(5)
C5 0.038(7) 0.036(6) 0.046(7) 0.010(5) 0.011(5) 0.008(5)
C10 0.013(5) 0.051(7) 0.030(6) 0.004(5) 0.001(4) -0.003(4)
C11 0.027(6) 0.043(6) 0.034(6) -0.005(5) 0.005(5) -0.005(5)
C12 0.011(5) 0.056(7) 0.027(6) 0.002(5) -0.005(4) 0.005(4)
C13 0.018(5) 0.050(7) 0.031(6) -0.002(5) 0.003(4) 0.000(5)
C14 0.036(7) 0.059(8) 0.045(7) -0.002(6) 0.006(6) 0.012(6)
C15 0.027(6) 0.073(9) 0.028(6) -0.001(6) 0.008(5) 0.005(6)
C16 0.034(6) 0.043(6) 0.021(5) 0.001(4) 0.008(4) 0.002(5)
C17 0.033(6) 0.050(7) 0.015(5) 0.008(5) 0.001(4) 0.003(5)
C18 0.036(7) 0.051(7) 0.041(7) 0.002(6) 0.008(5) 0.001(5)
C19 0.031(6) 0.064(8) 0.036(7) 0.007(6) -0.007(5) 0.002(6)
C20 0.029(6) 0.046(6) 0.026(5) -0.001(5) -0.004(4) 0.002(5)
C21 0.018(5) 0.049(7) 0.038(6) -0.003(5) 0.000(4) 0.000(5)

loop_
_atom_type_symbol
_atom_type_description
_atom_type_scat_dispersion_real
_atom_type_scat_dispersion_imag
_atom_type_scat_source
C C 0.0033 0.0016 'International Tables Vol C Tables 4.2.6.8 and 6.1.1.4'
H H 0.0000 0.0000 'International Tables Vol C Tables 4.2.6.8 and 6.1.1.4'
N N 0.0061 0.0033 'International Tables Vol C Tables 4.2.6.8 and 6.1.1.4'
O O 0.0106 0.0060 'International Tables Vol C Tables 4.2.6.8 and 6.1.1.4'
Ag Ag -0.8971 1.1015 'International Tables Vol C Tables 4.2.6.8 and 6.1.1.4'

loop_
_geom_angle_atom_site_label_1
_geom_angle_atom_site_label_2
_geom_angle_atom_site_label_3
_geom_angle
_geom_angle_site_symmetry_1
_geom_angle_site_symmetry_3
_geom_angle_publ_flag
N3 Ag1 N2 130.4(3) . . ?
N3 Ag1 N1 106.2(3) . . ?
N2 Ag1 N1 107.3(3) . . ?
N1 C1 C3 125.0(10) . . ?
N1 C1 H1A 117.5 . . ?
C3 C1 H1A 117.5 . . ?
C7 N1 C1 116.3(10) . . ?
C7 N1 Ag1 123.0(7) . . ?
C1 N1 Ag1 120.2(7) . . ?
C21 N2 C16 118.8(9) . . ?
C21 N2 Ag1 121.1(7) . . ?
C16 N2 Ag1 119.5(7) . . ?
C3 C2 H2A 109.5 . . ?
C3 C2 H2B 109.5 . . ?
H2A C2 H2B 109.5 . . ?
C3 C2 H2C 109.5 . . ?
H2A C2 H2C 109.5 . . ?
H2B C2 H2C 109.5 . . ?
C12 N3 C8 117.1(9) . . ?
C12 N3 Ag1 122.8(7) . . ?
C8 N3 Ag1 120.1(7) . . ?
C1 C3 C5 116.4(10) . . ?
C1 C3 C2 122.1(11) . . ?
C5 C3 C2 121.5(11) . . ?
O2 N4 O3 123.8(10) . . ?
O2 N4 O1 116.8(11) . . ?
O3 N4 O1 119.4(10) . . ?
C6 C4 H4A 109.5 . . ?
C6 C4 H4B 109.5 . . ?
H4A C4 H4B 109.5 . . ?
C6 C4 H4C 109.5 . . ?
H4A C4 H4C 109.5 . . ?
H4B C4 H4C 109.5 . . ?
C10 C9 H9A 109.5 . . ?
C10 C9 H9B 109.5 . . ?
H9A C9 H9B 109.5 . . ?
C10 C9 H9C 109.5 . . ?
H9A C9 H9C 109.5 . . ?
H9B C9 H9C 109.5 . . ?
N3 C8 C10 124.3(10) . . ?
N3 C8 H8A 117.9 . . ?
C10 C8 H8A 117.9 . . ?
N1 C7 C6 124.2(10) . . ?
N1 C7 H7A 117.9 . . ?
C6 C7 H7A 117.9 . . ?
C7 C6 C5 117.0(10) . . ?
C7 C6 C4 119.8(10) . . ?
C5 C6 C4 123.1(11) . . ?
C3 C5 C6 121.0(10) . . ?
C3 C5 H5A 119.5 . . ?
C6 C5 H5A 119.5 . . ?
C11 C10 C8 116.4(9) . . ?
C11 C10 C9 121.9(10) . . ?
C8 C10 C9 121.6(10) . . ?
C10 C11 C13 120.9(10) . . ?
C10 C11 H11A 119.6 . . ?
C13 C11 H11A 119.6 . . ?
N3 C12 C13 124.5(9) . . ?
N3 C12 H12A 117.7 . . ?
C13 C12 H12A 117.7 . . ?
C11 C13 C12 116.7(10) . . ?
C11 C13 C14 122.0(10) . . ?
C12 C13 C14 121.3(9) . . ?
C13 C14 H14A 109.5 . . ?
C13 C14 H14B 109.5 . . ?
H14A C14 H14B 109.5 . . ?
C13 C14 H14C 109.5 . . ?
H14A C14 H14C 109.5 . . ?
H14B C14 H14C 109.5 . . ?
C17 C15 H15A 109.5 . . ?
C17 C15 H15B 109.5 . . ?
H15A C15 H15B 109.5 . . ?
C17 C15 H15C 109.5 . . ?
H15A C15 H15C 109.5 . . ?
H15B C15 H15C 109.5 . . ?
N2 C16 C17 122.9(10) . . ?
N2 C16 H16A 118.6 . . ?
C17 C16 H16A 118.6 . . ?
C16 C17 C18 118.4(10) . . ?
C16 C17 C15 121.3(10) . . ?
C18 C17 C15 120.4(10) . . ?
C20 C18 C17 121.5(12) . . ?
C20 C18 H18A 119.2 . . ?
C17 C18 H18A 119.2 . . ?
C20 C19 H19A 109.5 . . ?
C20 C19 H19B 109.5 . . ?
H19A C19 H19B 109.5 . . ?
C20 C19 H19C 109.5 . . ?
H19A C19 H19C 109.5 . . ?
H19B C19 H19C 109.5 . . ?
C18 C20 C21 115.9(11) . . ?
C18 C20 C19 123.9(11) . . ?
C21 C20 C19 120.3(9) . . ?
N2 C21 C20 122.6(10) . . ?
N2 C21 H21A 118.7 . . ?
C20 C21 H21A 118.7 . . ?

loop_
_geom_bond_atom_site_label_1
_geom_bond_atom_site_label_2
_geom_bond_distance
_geom_bond_site_symmetry_2
_geom_bond_publ_flag
Ag1 N3 2.263(8) . ?
Ag1 N2 2.285(9) . ?
Ag1 N1 2.343(9) . ?
C1 N1 1.346(14) . ?
C1 C3 1.386(16) . ?
C1 H1A 0.9500 . ?
O1 N4 1.251(12) . ?
N1 C7 1.340(14) . ?
N2 C21 1.340(14) . ?
N2 C16 1.348(13) . ?
C2 C3 1.505(15) . ?
C2 H2A 0.9800 . ?
C2 H2B 0.9800 . ?
C2 H2C 0.9800 . ?
O2 N4 1.229(12) . ?
N3 C12 1.324(14) . ?
N3 C8 1.349(13) . ?
C3 C5 1.385(16) . ?
O3 N4 1.238(12) . ?
C4 C6 1.514(16) . ?
C4 H4A 0.9800 . ?
C4 H4B 0.9800 . ?
C4 H4C 0.9800 . ?
C9 C10 1.516(14) . ?
C9 H9A 0.9800 . ?
C9 H9B 0.9800 . ?
C9 H9C 0.9800 . ?
C8 C10 1.401(15) . ?
C8 H8A 0.9500 . ?
C7 C6 1.388(16) . ?
C7 H7A 0.9500 . ?
C6 C5 1.393(15) . ?
C5 H5A 0.9500 . ?
C10 C11 1.392(16) . ?
C11 C13 1.395(14) . ?
C11 H11A 0.9500 . ?
C12 C13 1.401(15) . ?
C12 H12A 0.9500 . ?
C13 C14 1.500(16) . ?
C14 H14A 0.9800 . ?
C14 H14B 0.9800 . ?
C14 H14C 0.9800 . ?
C15 C17 1.504(15) . ?
C15 H15A 0.9800 . ?
C15 H15B 0.9800 . ?
C15 H15C 0.9800 . ?
C16 C17 1.348(14) . ?
C16 H16A 0.9500 . ?
C17 C18 1.388(17) . ?
C18 C20 1.380(16) . ?
C18 H18A 0.9500 . ?
C19 C20 1.499(17) . ?
C19 H19A 0.9800 . ?
C19 H19B 0.9800 . ?
C19 H19C 0.9800 . ?
C20 C21 1.414(16) . ?
C21 H21A 0.9500 . ?
